data_8105341
loop_
_publ_author_name
'Scherer, Ann-Kathrin'
'Frank, Walter'

_publ_section_title
;
 Crystal structure of (S)-(+)-1-cyclohexylethylaminium chloride, C8H18NCl
;
_journal_issue 4
_journal_name_full 'Zeitschrift f\"ur Kristallographie - New Crystal Structures'
_journal_page_first 951
_journal_page_last 953
_journal_paper_doi 10.1515/ncrs-2020-0121
_journal_volume 235
_journal_year 2020
_chemical_absolute_configuration rm
_chemical_formula_moiety '(C8 H18 N +), (Cl -)'
_chemical_formula_sum 'C8 H18 Cl N'
_chemical_formula_weight 163.68
_chemical_melting_point 521
_chemical_name_common (<i>S</i>)-(+)-1-cyclohexylethylammoniumchloride
_chemical_name_systematic (<i>S</i>)-(+)-1-cyclohexylethan-1-aminiumchloride
_space_group_crystal_system orthorhombic
_space_group_IT_number 19
_space_group_name_Hall 'P 2ac 2ab'
_space_group_name_H-M_alt 'P 21 21 21'
_atom_sites_solution_hydrogens mixed
_atom_sites_solution_primary direct
_audit_creation_method SHELXL-2018/3
_cell_angle_alpha 90
_cell_angle_beta 90
_cell_angle_gamma 90
_cell_formula_units_Z 4
_cell_length_a 5.5244(3)
_cell_length_b 11.0915(6)
_cell_length_c 16.0339(12)
_cell_measurement_reflns_used 25083
_cell_measurement_temperature 233(2)
_cell_measurement_theta_max 59.5
_cell_measurement_theta_min 4.46
_cell_volume 982.46(11)
_computing_cell_refinement 'X-Area (Stoe & Cie, 2009)'
_computing_data_collection 'X-Area (Stoe & Cie, 2009)'
_computing_data_reduction 'X-Area (Stoe & Cie, 2009)'
_computing_molecular_graphics 'Diamond ver. 4.0 [3]'
_computing_publication_material 'SHELXL-2018/3 (Sheldrick, 2018)'
_computing_structure_refinement 'SHELXL-2018/3 (Sheldrick, 2018)'
_computing_structure_solution 'SHELXT 2018/2 (Sheldrick, 2018)[1]'
_diffrn_ambient_temperature 233(2)
_diffrn_measured_fraction_theta_full 0.996
_diffrn_measured_fraction_theta_max 0.996
_diffrn_measurement_device_type 'STOE IPDS 2T'
_diffrn_measurement_method '\w scan'
_diffrn_radiation_type MoK\a
_diffrn_radiation_wavelength 0.71073
_diffrn_reflns_av_R_equivalents 0.1302
_diffrn_reflns_av_unetI/netI 0.0556
_diffrn_reflns_Laue_measured_fraction_full 0.996
_diffrn_reflns_Laue_measured_fraction_max 0.996
_diffrn_reflns_limit_h_max 7
_diffrn_reflns_limit_h_min -7
_diffrn_reflns_limit_k_max 14
_diffrn_reflns_limit_k_min -14
_diffrn_reflns_limit_l_max 20
_diffrn_reflns_limit_l_min -20
_diffrn_reflns_number 17396
_diffrn_reflns_point_group_measured_fraction_full 0.997
_diffrn_reflns_point_group_measured_fraction_max 0.997
_diffrn_reflns_theta_full 27.499
_diffrn_reflns_theta_max 27.499
_diffrn_reflns_theta_min 2.233
_diffrn_source 'sealed tube'
_exptl_absorpt_coefficient_mu 0.326
_exptl_absorpt_correction_T_max 0.589
_exptl_absorpt_correction_T_min 0.375
_exptl_absorpt_correction_type multi-scan
_exptl_absorpt_process_details SHELXTL
_exptl_crystal_colour colourless
_exptl_crystal_density_diffrn 1.107
_exptl_crystal_description needle
_exptl_crystal_F_000 360
_exptl_crystal_size_max 0.9
_exptl_crystal_size_mid 0.3
_exptl_crystal_size_min 0.22
_refine_diff_density_max 0.183
_refine_diff_density_min -0.143
_refine_diff_density_rms 0.031
_refine_ls_abs_structure_details
;
 Flack x determined using 900 quotients [(I+)-(I-)]/[(I+)+(I-)]
 (Parsons, Flack and Wagner, Acta Cryst. B69 (2013) 249-259).
;
_refine_ls_abs_structure_Flack 0.01(2)
_refine_ls_extinction_coef .
_refine_ls_extinction_method none
_refine_ls_goodness_of_fit_ref 1.186
_refine_ls_hydrogen_treatment mixed
_refine_ls_matrix_type full
_refine_ls_number_parameters 104
_refine_ls_number_reflns 2248
_refine_ls_number_restraints 0
_refine_ls_restrained_S_all 1.186
_refine_ls_R_factor_all 0.0296
_refine_ls_R_factor_gt 0.0295
_refine_ls_shift/su_max 0.001
_refine_ls_shift/su_mean 0.000
_refine_ls_structure_factor_coef Fsqd
_refine_ls_weighting_details 'w=1/[\s^2^(Fo^2^)+(0.0115P)^2^+0.0885P] where P=(Fo^2^+2Fc^2^)/3'
_refine_ls_weighting_scheme calc
_refine_ls_wR_factor_gt 0.0784
_refine_ls_wR_factor_ref 0.0785
_reflns_Friedel_coverage 0.693
_reflns_Friedel_fraction_full 1.000
_reflns_Friedel_fraction_max 1.000
_reflns_number_gt 2242
_reflns_number_total 2248
_reflns_threshold_expression 'I > 2\s(I)'
_cod_data_source_file suppl_ncrs-2020-0121_suppl.cif
_cod_data_source_block No_853_a
_cod_database_code 8105341
_shelx_shelxl_version_number 2018/3
_shelx_space_group_comment
;
The symmetry employed for this shelxl refinement is uniquely defined
by the following loop, which should always be used as a source of
symmetry information in preference to the above space-group names.
They are only intended as comments.
;

loop_
_space_group_symop_operation_xyz
'x, y, z'
'-x+1/2, -y, z+1/2'
'-x, y+1/2, -z+1/2'
'x+1/2, -y+1/2, -z'

loop_
_atom_site_label
_atom_site_type_symbol
_atom_site_fract_x
_atom_site_fract_y
_atom_site_fract_z
_atom_site_U_iso_or_equiv
_atom_site_adp_type
_atom_site_occupancy
_atom_site_site_symmetry_order
_atom_site_calc_flag
_atom_site_refinement_flags_posn
_atom_site_refinement_flags_adp
_atom_site_refinement_flags_occupancy
_atom_site_disorder_assembly
_atom_site_disorder_group
Cl1 Cl 0.09050(8) 0.13794(4) 0.90935(3) 0.04724(14) Uani 1 1 d . . . . .
N1 N 0.5898(3) 0.27635(16) 0.90315(9) 0.0444(3) Uani 1 1 d . . . . .
H1 H 0.591(6) 0.306(3) 0.9595(19) 0.083(9) Uiso 1 1 d . . . . .
H2 H 0.718(5) 0.233(2) 0.8945(15) 0.051(6) Uiso 1 1 d . . . . .
H3 H 0.454(5) 0.234(2) 0.8988(16) 0.060(7) Uiso 1 1 d . . . . .
C1 C 0.5740(3) 0.37912(16) 0.84298(10) 0.0419(4) Uani 1 1 d . . . . .
H11 H 0.430457 0.427885 0.858132 0.050 Uiso 1 1 calc R U . . .
C2 C 0.7976(4) 0.4579(2) 0.85491(14) 0.0553(5) Uani 1 1 d . . . . .
H21 H 0.942117 0.409722 0.846500 0.083 Uiso 1 1 calc R U . . .
H22 H 0.798134 0.490713 0.910996 0.083 Uiso 1 1 calc R U . . .
H23 H 0.794914 0.523408 0.814835 0.083 Uiso 1 1 calc R U . . .
C3 C 0.5348(3) 0.33088(15) 0.75430(11) 0.0386(4) Uani 1 1 d . . . . .
H31 H 0.403387 0.270368 0.757415 0.046 Uiso 1 1 calc R U . . .
C4 C 0.7574(4) 0.26687(19) 0.71782(11) 0.0462(4) Uani 1 1 d . . . . .
H41 H 0.892637 0.323819 0.714409 0.055 Uiso 1 1 calc R U . . .
H42 H 0.805469 0.200627 0.754716 0.055 Uiso 1 1 calc R U . . .
C5 C 0.7024(4) 0.21738(19) 0.63133(12) 0.0511(5) Uani 1 1 d . . . . .
H51 H 0.848055 0.179046 0.608637 0.061 Uiso 1 1 calc R U . . .
H52 H 0.575879 0.155761 0.635539 0.061 Uiso 1 1 calc R U . . .
C6 C 0.6196(4) 0.3160(2) 0.57266(11) 0.0521(4) Uani 1 1 d . . . . .
H61 H 0.577808 0.280803 0.518493 0.063 Uiso 1 1 calc R U . . .
H62 H 0.751747 0.373628 0.564026 0.063 Uiso 1 1 calc R U . . .
C7 C 0.3998(4) 0.3819(2) 0.60811(13) 0.0585(5) Uani 1 1 d . . . . .
H71 H 0.357207 0.449187 0.571326 0.070 Uiso 1 1 calc R U . . .
H72 H 0.261602 0.326532 0.609972 0.070 Uiso 1 1 calc R U . . .
C8 C 0.4496(4) 0.42975(18) 0.69545(12) 0.0487(4) Uani 1 1 d . . . . .
H81 H 0.573596 0.492782 0.692381 0.058 Uiso 1 1 calc R U . . .
H82 H 0.301558 0.466201 0.717775 0.058 Uiso 1 1 calc R U . . .

loop_
_atom_site_aniso_label
_atom_site_aniso_U_11
_atom_site_aniso_U_22
_atom_site_aniso_U_33
_atom_site_aniso_U_23
_atom_site_aniso_U_13
_atom_site_aniso_U_12
Cl1 0.0386(2) 0.0582(2) 0.0450(2) -0.00422(18) 0.00011(17) 0.00144(19)
N1 0.0359(7) 0.0602(9) 0.0373(7) -0.0011(6) 0.0025(7) -0.0002(7)
C1 0.0351(8) 0.0479(8) 0.0427(8) -0.0036(7) 0.0025(7) -0.0012(7)
C2 0.0499(11) 0.0591(12) 0.0568(11) -0.0090(9) -0.0009(9) -0.0131(9)
C3 0.0328(8) 0.0439(8) 0.0393(8) 0.0000(6) 0.0031(6) -0.0045(6)
C4 0.0454(9) 0.0526(10) 0.0405(9) 0.0013(7) 0.0020(7) 0.0094(8)
C5 0.0591(11) 0.0525(10) 0.0419(9) -0.0038(8) 0.0065(9) 0.0059(9)
C6 0.0536(10) 0.0646(11) 0.0381(8) 0.0005(8) 0.0008(8) 0.0038(9)
C7 0.0531(11) 0.0748(13) 0.0475(9) 0.0026(9) -0.0068(9) 0.0148(11)
C8 0.0443(10) 0.0535(10) 0.0484(9) 0.0022(8) 0.0029(8) 0.0093(8)

loop_
_atom_type_symbol
_atom_type_description
_atom_type_scat_dispersion_real
_atom_type_scat_dispersion_imag
_atom_type_scat_source
C C 0.0033 0.0016 'International Tables Vol C Tables 4.2.6.8 and 6.1.1.4'
H H 0.0000 0.0000 'International Tables Vol C Tables 4.2.6.8 and 6.1.1.4'
N N 0.0061 0.0033 'International Tables Vol C Tables 4.2.6.8 and 6.1.1.4'
Cl Cl 0.1484 0.1585 'International Tables Vol C Tables 4.2.6.8 and 6.1.1.4'

loop_
_geom_angle_atom_site_label_1
_geom_angle_atom_site_label_2
_geom_angle_atom_site_label_3
_geom_angle
_geom_angle_site_symmetry_1
_geom_angle_site_symmetry_3
C1 N1 H1 110.2(19) . .
C1 N1 H2 111.7(17) . .
H1 N1 H2 109(2) . .
C1 N1 H3 107.8(17) . .
H1 N1 H3 105(2) . .
H2 N1 H3 112(2) . .
N1 C1 C2 107.95(16) . .
N1 C1 C3 109.89(14) . .
C2 C1 C3 115.47(15) . .
N1 C1 H11 107.8 . .
C2 C1 H11 107.8 . .
C3 C1 H11 107.8 . .
C1 C2 H21 109.5 . .
C1 C2 H22 109.5 . .
H21 C2 H22 109.5 . .
C1 C2 H23 109.5 . .
H21 C2 H23 109.5 . .
H22 C2 H23 109.5 . .
C8 C3 C1 111.53(15) . .
C8 C3 C4 110.17(15) . .
C1 C3 C4 113.66(14) . .
C8 C3 H31 107.0 . .
C1 C3 H31 107.0 . .
C4 C3 H31 107.0 . .
C5 C4 C3 110.74(17) . .
C5 C4 H41 109.5 . .
C3 C4 H41 109.5 . .
C5 C4 H42 109.5 . .
C3 C4 H42 109.5 . .
H41 C4 H42 108.1 . .
C6 C5 C4 111.45(17) . .
C6 C5 H51 109.3 . .
C4 C5 H51 109.3 . .
C6 C5 H52 109.3 . .
C4 C5 H52 109.3 . .
H51 C5 H52 108.0 . .
C5 C6 C7 110.79(17) . .
C5 C6 H61 109.5 . .
C7 C6 H61 109.5 . .
C5 C6 H62 109.5 . .
C7 C6 H62 109.5 . .
H61 C6 H62 108.1 . .
C8 C7 C6 111.43(17) . .
C8 C7 H71 109.3 . .
C6 C7 H71 109.3 . .
C8 C7 H72 109.3 . .
C6 C7 H72 109.3 . .
H71 C7 H72 108.0 . .
C3 C8 C7 112.02(16) . .
C3 C8 H81 109.2 . .
C7 C8 H81 109.2 . .
C3 C8 H82 109.2 . .
C7 C8 H82 109.2 . .
H81 C8 H82 107.9 . .

loop_
_geom_bond_atom_site_label_1
_geom_bond_atom_site_label_2
_geom_bond_distance
_geom_bond_site_symmetry_2
N1 C1 1.496(2) .
N1 H1 0.96(3) .
N1 H2 0.87(3) .
N1 H3 0.89(3) .
C1 C2 1.526(3) .
C1 C3 1.535(2) .
C1 H11 0.9900 .
C2 H21 0.9700 .
C2 H22 0.9700 .
C2 H23 0.9700 .
C3 C8 1.521(2) .
C3 C4 1.536(3) .
C3 H31 0.9900 .
C4 C5 1.522(3) .
C4 H41 0.9800 .
C4 H42 0.9800 .
C5 C6 1.514(3) .
C5 H51 0.9800 .
C5 H52 0.9800 .
C6 C7 1.527(3) .
C6 H61 0.9800 .
C6 H62 0.9800 .
C7 C8 1.523(3) .
C7 H71 0.9800 .
C7 H72 0.9800 .
C8 H81 0.9800 .
C8 H82 0.9800 .

loop_
_geom_hbond_atom_site_label_D
_geom_hbond_atom_site_label_H
_geom_hbond_atom_site_label_A
_geom_hbond_distance_DH
_geom_hbond_distance_HA
_geom_hbond_distance_DA
_geom_hbond_angle_DHA
_geom_hbond_site_symmetry_A
_geom_hbond_publ_flag
N1 H1 Cl1 0.96(3) 2.19(3) 3.1529(16) 176(3) 4_557 yes
N1 H2 Cl1 0.87(3) 2.32(3) 3.1650(17) 163(2) 1_655 yes
N1 H3 Cl1 0.89(3) 2.28(3) 3.1584(17) 170(2) . yes

loop_
_geom_torsion_atom_site_label_1
_geom_torsion_atom_site_label_2
_geom_torsion_atom_site_label_3
_geom_torsion_atom_site_label_4
_geom_torsion
_geom_torsion_site_symmetry_1
_geom_torsion_site_symmetry_2
_geom_torsion_site_symmetry_3
_geom_torsion_site_symmetry_4
N1 C1 C3 C8 164.40(15) . . . .
C2 C1 C3 C8 -73.2(2) . . . .
N1 C1 C3 C4 -70.32(18) . . . .
C2 C1 C3 C4 52.0(2) . . . .
C8 C3 C4 C5 -56.2(2) . . . .
C1 C3 C4 C5 177.85(15) . . . .
C3 C4 C5 C6 57.4(2) . . . .
C4 C5 C6 C7 -56.3(3) . . . .
C5 C6 C7 C8 54.6(3) . . . .
C1 C3 C8 C7 -177.56(16) . . . .
C4 C3 C8 C7 55.2(2) . . . .
C6 C7 C8 C3 -54.8(2) . . . .
